data_2210149
loop_
_publ_author_name
'Llin\`as, Antonio'
'F\'abi\'an, L\'aszl\'o'
'Burley, Jonathan C.'
'Van de Streek, Jacco'
'Goodman, Jonathan M.'

_publ_section_title
;
 Amodiaquinium dichloride dihydrate from laboratory powder diffraction
 data
;
_journal_coeditor_code CI2110
_journal_issue 9
_journal_name_full 'Acta Crystallographica Section E'
_journal_page_first o4196
_journal_page_last o4199
_journal_paper_doi 10.1107/S1600536806033691
_journal_volume 62
_journal_year 2006
_chemical_formula_iupac 'C20 H24 Cl1 N3 O 2+ , 2Cl - , 2H2 O'
_chemical_formula_moiety 'C20 H24 Cl1 N3 O 2+ , 2Cl - , 2H2 O'
_chemical_formula_sum 'C20 H28 Cl3 N3 O3'
_chemical_formula_weight 464.8
_chemical_name_common 'Amodiaquinium dihydrochloride dihydrate'
_chemical_name_systematic
;
5-[(7-chloroquinolinium-4-yl)amino]-2-hydroxybenzyl}dimethylammonium
dichloride dihydrate
;
_space_group_IT_number 14
_symmetry_cell_setting monoclinic
_symmetry_space_group_name_Hall '-P 2ybc'
_symmetry_space_group_name_H-M 'P 1 21/c 1'
_cell_angle_alpha 90
_cell_angle_beta 92.9632(13)
_cell_angle_gamma 90
_cell_formula_units_Z 4
_cell_length_a 7.83868(10)
_cell_length_b 26.9917(5)
_cell_length_c 10.80804(18)
_cell_measurement_temperature 298
_cell_volume 2283.70(6)
_computing_cell_refinement 'GSAS (Larson & Von Dreele, 2000)'
_computing_data_collection 'Stoe software [Please specify]'
_computing_molecular_graphics 'MERCURY (Macrae <i>et al.</i>,  2006)'
_computing_publication_material 'vi (http://www.vim.org/)'
_computing_structure_refinement GSAS
_computing_structure_solution 'DASH (David <i>et al.</i>,  2004)'
_diffrn_ambient_temperature 298
_diffrn_measurement_device_type 'Stoe linear PSD'
_diffrn_radiation_monochromator 'primary focusing, Ge 111'
_diffrn_radiation_type 'Co K\a~1~'
_diffrn_radiation_wavelength 1.78892
_diffrn_reflns_limit_h_max 5
_diffrn_reflns_limit_h_min 0
_diffrn_reflns_limit_k_max 19
_diffrn_reflns_limit_k_min 0
_diffrn_reflns_limit_l_max 7
_diffrn_reflns_limit_l_min -7
_diffrn_reflns_number 947
_exptl_absorpt_coefficient_mu 0
_exptl_absorpt_correction_type none
_exptl_crystal_density_diffrn 1.352
_exptl_crystal_F_000 976
_refine_diff_density_max 0.09502
_refine_diff_density_min -0.01004
_refine_ls_extinction_method none
_refine_ls_goodness_of_fit_all 1.29
_refine_ls_hydrogen_treatment mixed
_refine_ls_matrix_type sparse
_refine_ls_number_parameters 181
_refine_ls_number_restraints 164
_refine_ls_shift/su_max 0.14
_refine_ls_shift/su_mean 0.01
_refine_ls_structure_factor_coef Inet
_refine_ls_weighting_details 1/\s(Y~obs~)^2^
_refine_ls_weighting_scheme sigma
_cod_data_source_file ci2110.cif
_cod_data_source_block I
_cod_depositor_comments
;
The following automatic conversions were performed:
'_symmetry_cell_setting' value 'Monoclinic' changed to 'monoclinic'
according to '/home/saulius/struct/CIF-dictionaries/cif_core.dic'
dictionary named 'cif_core.dic' version 2.4.1 from
2010-06-29.

'_geom_bond_publ_flag' value 'N' changed to 'n' according to
'/home/saulius/struct/CIF-dictionaries/cif_core.dic' dictionary named
'cif_core.dic' version 2.4.1 from 2010-06-29 (89
times).

'_geom_angle_publ_flag' value 'N' changed to 'n' according to
'/home/saulius/struct/CIF-dictionaries/cif_core.dic' dictionary named
'cif_core.dic' version 2.4.1 from 2010-06-29 (88 times).

Automatic conversion script
Id: cif_fix_enum 1527 2010-12-29 10:47:43Z saulius 

The following automatic conversions were performed:

'_symmetry_cell_setting' value 'Monoclinic' changed to 'monoclinic'
according to /home/saulius/struct/CIF-dictionaries/cif_core.dic
dictionary named 'cif_core.dic' version 2.4.1 from
2010-06-29.

'_geom_bond_publ_flag' value 'N' changed to 'n'
according to /home/saulius/struct/CIF-dictionaries/cif_core.dic
dictionary named 'cif_core.dic' version 2.4.1 from 2010-06-29 (89
times).

'_geom_angle_publ_flag' value 'N' changed to 'n' according
to /home/saulius/struct/CIF-dictionaries/cif_core.dic dictionary
named 'cif_core.dic' version 2.4.1 from 2010-06-29 (88 times).

Automatic conversion script
Id: cif_fix_values 1715 2011-07-08 13:25:40Z adriana 
;
_cod_original_cell_volume 2283.6(2)
_cod_original_sg_symbol_H-M 'P 21/c'
_cod_database_code 2210149

loop_
_symmetry_equiv_pos_as_xyz
+x,+y,+z
-x,+y+1/2,-z+1/2
-x,-y,-z
+x,-y+1/2,+z+1/2

loop_
_atom_site_label
_atom_site_fract_x
_atom_site_fract_y
_atom_site_fract_z
_atom_site_U_iso_or_equiv
_atom_site_thermal_displace_type
_atom_site_occupancy
C1 0.7990(14) 0.48320(19) 0.9281(7) 0.1333(14) Uiso 1.0
C2 0.7130(15) 0.48123(2) 1.0395(8) 0.1333(14) Uiso 1.0
H2 0.6666(3) 0.50990(2) 1.0716(14) 0.1333(14) Uiso 1.0
C3 0.6969(13) 0.43719(18) 1.0998(7) 0.1333(14) Uiso 1.0
H3 0.6373(2) 0.43588(2) 1.1719(11) 0.1333(14) Uiso 1.0
C4 0.7618(13) 0.39305(17) 1.0494(7) 0.1333(14) Uiso 1.0
Cl1 0.7399(6) 0.33753(16) 1.1292(4) 0.1333(14) Uiso 1.0
C5 0.8521(12) 0.39204(18) 0.9475(7) 0.1333(14) Uiso 1.0
H5 0.9022(16) 0.36312(2) 0.9200(9) 0.1333(14) Uiso 1.0
C6 0.8712(11) 0.43766(19) 0.8871(7) 0.1333(14) Uiso 1.0
N1 0.9654(10) 0.43801(2) 0.7841(6) 0.1333(14) Uiso 1.0
H1N 1.0109(17) 0.40865(3) 0.7551(10) 0.1333(14) Uiso 1.0
C7 0.9826(12) 0.47951(3) 0.7216(7) 0.1333(14) Uiso 1.0
H7 1.0455(2) 0.47865(3) 0.6511(12) 0.1333(14) Uiso 1.0
C8 0.9044(10) 0.52451(3) 0.7524(6) 0.1333(14) Uiso 1.0
H8 0.9262(19) 0.55311(3) 0.7079(10) 0.1333(14) Uiso 1.0
C9 0.8183(11) 0.52747(2) 0.8605(7) 0.1333(14) Uiso 1.0
N2 0.7370(10) 0.56989(2) 0.8933(5) 0.1333(14) Uiso 1.0
H2N 0.6669(3) 0.5666(4) 0.9597(16) 0.1333(14) Uiso 1.0
C10 0.7152(9) 0.61374(18) 0.8255(5) 0.1333(14) Uiso 1.0
C11 0.6597(14) 0.61408(15) 0.6994(5) 0.1333(14) Uiso 1.0
H11 0.6230(3) 0.58484(2) 0.6610(7) 0.1333(14) Uiso 1.0
C12 0.6600(10) 0.65765(13) 0.6326(4) 0.1333(14) Uiso 1.0
C13 0.7070(13) 0.70191(15) 0.6884(4) 0.1333(14) Uiso 1.0
O1 0.7076(11) 0.74355(15) 0.6207(5) 0.1333(14) Uiso 1.0
H1O 0.75705 0.77244 0.66446 0.1333(14) Uiso 1.0
C14 0.7715(15) 0.70075(2) 0.8127(5) 0.1333(14) Uiso 1.0
H14 0.8095(3) 0.72981(3) 0.8512(8) 0.1333(14) Uiso 1.0
C15 0.7790(12) 0.65725(2) 0.8762(5) 0.1333(14) Uiso 1.0
H15 0.8188(2) 0.65746(3) 0.9588(7) 0.1333(14) Uiso 1.0
C16 0.5877(8) 0.65740(19) 0.4983(4) 0.1333(14) Uiso 1.0
H16A 0.6280(10) 0.62802(3) 0.4572(6) 0.1333(14) Uiso 1.0
H16B 0.6284(9) 0.68653(3) 0.4564(6) 0.1333(14) Uiso 1.0
N3 0.3910(8) 0.65751(16) 0.4907(6) 0.1333(14) Uiso 1.0
H3N 0.3550(10) 0.62970(2) 0.5329(8) 0.1333(14) Uiso 1.0
C17 0.3268(10) 0.65258(3) 0.3591(7) 0.1333(14) Uiso 1.0
H17A 0.2042(12) 0.6474(6) 0.3567(10) 0.1333(14) Uiso 1.0
H17B 0.3807(2) 0.6241(4) 0.3227(9) 0.1333(14) Uiso 1.0
C18 0.3649(15) 0.6987(4) 0.2829(6) 0.1333(14) Uiso 1.0
H18A 0.478(6) 0.7101(3) 0.305(8) 0.1333(14) Uiso 1.0
H18B 0.356(15) 0.6905(13) 0.1963(7) 0.1333(14) Uiso 1.0
H18C 0.284(9) 0.7242(14) 0.300(9) 0.1333(14) Uiso 1.0
C19 0.3271(9) 0.70192(3) 0.5556(8) 0.1333(14) Uiso 1.0
H19A 0.3609(17) 0.73147(2) 0.5120(16) 0.1333(14) Uiso 1.0
H19B 0.3778(14) 0.7027(6) 0.6394(10) 0.1333(14) Uiso 1.0
C20 0.1324(9) 0.7013(4) 0.5611(12) 0.1333(14) Uiso 1.0
H20A 0.0973(16) 0.6709(18) 0.598(10) 0.1333(14) Uiso 1.0
H20B 0.0966(13) 0.7289(2) 0.610(9) 0.1333(14) Uiso 1.0
H20C 0.0812(14) 0.704(4) 0.4786(17) 0.1333(14) Uiso 1.0
Cl2 0.8709(6) 0.66762(18) 0.2523(4) 0.1333(14) Uiso 1.0
Cl3 0.2586(6) 0.55560(17) 0.5482(4) 0.1333(14) Uiso 1.0
O1W 0.4815(12) 0.4714(4) 0.6724(9) 0.1333(14) Uiso 1.0
H1WA 0.41075 0.49619 0.62992 0.1333(14) Uiso 1.0
H1WB 0.55814 0.46234 0.60282 0.1333(14) Uiso 1.0
O2W 0.4008(14) 0.4084(4) 0.8686(9) 0.1333(14) Uiso 1.0
H2WA 0.42048 0.42866 0.79513 0.1333(14) Uiso 1.0
H2WB 0.30932 0.38409 0.82629 0.1333(14) Uiso 1.0

loop_
_atom_type_symbol
_atom_type_description
_atom_type_scat_source
C C 'International Tables Vol C Table 6.1.1.4'
H H 'International Tables Vol C Table 6.1.1.4'
O O 'International Tables Vol C Table 6.1.1.4'
Cl Cl 'International Tables Vol C Table 6.1.1.4'
N N 'International Tables Vol C Table 6.1.1.4'

loop_
_geom_angle_atom_site_label_1
_geom_angle_atom_site_label_2
_geom_angle_atom_site_label_3
_geom_angle_site_symmetry_1
_geom_angle_site_symmetry_3
_geom_angle
_geom_angle_publ_flag
C2 C1 C6 1_555 1_555 116.43(13) n
C2 C1 C9 1_555 1_555 122.84(13) n
C6 C1 C9 1_555 1_555 120.71(13) n
C1 C2 H2 1_555 1_555 120.01(18) n
C1 C2 C3 1_555 1_555 120.03(12) n
H2 C2 C3 1_555 1_555 119.96(19) n
C2 C3 H3 1_555 1_555 119.75(15) n
C2 C3 C4 1_555 1_555 120.39(16) n
H3 C3 C4 1_555 1_555 119.76(15) n
C3 C4 C5 1_555 1_555 123.28(12) n
C4 C5 H5 1_555 1_555 121.99(17) n
C4 C5 C6 1_555 1_555 115.96(12) n
H5 C5 C6 1_555 1_555 122.01(15) n
C1 C6 C5 1_555 1_555 123.68(12) n
C1 C6 N1 1_555 1_555 118.98(11) n
C5 C6 N1 1_555 1_555 117.34(12) n
C6 N1 H1N 1_555 1_555 120.07(14) n
C6 N1 C7 1_555 1_555 119.74(12) n
H1N N1 C7 1_555 1_555 120.04(19) n
N1 C7 H7 1_555 1_555 118.11(15) n
N1 C7 C8 1_555 1_555 123.73(12) n
H7 C7 C8 1_555 1_555 118.10(16) n
C7 C8 H8 1_555 1_555 120.01(15) n
C7 C8 C9 1_555 1_555 119.14(15) n
H8 C8 C9 1_555 1_555 120.0(2) n
C1 C9 C8 1_555 1_555 117.32(14) n
C1 C9 N2 1_555 1_555 120.66(13) n
C8 C9 N2 1_555 1_555 121.55(16) n
C9 N2 H2N 1_555 1_555 115.05(19) n
C9 N2 C10 1_555 1_555 128.25(17) n
H2N N2 C10 1_555 1_555 115.04(18) n
N2 C10 C11 1_555 1_555 122.43(14) n
N2 C10 C15 1_555 1_555 118.71(18) n
C11 C10 C15 1_555 1_555 117.79(12) n
C10 C11 H11 1_555 1_555 119.89(17) n
C10 C11 C12 1_555 1_555 120.19(12) n
H11 C11 C12 1_555 1_555 119.92(18) n
C11 C12 C13 1_555 1_555 121.11(11) n
C11 C12 C16 1_555 1_555 118.80(15) n
C13 C12 C16 1_555 1_555 119.73(16) n
C12 C13 O1 1_555 1_555 119.71(14) n
C12 C13 C14 1_555 1_555 118.13(14) n
O1 C13 C14 1_555 1_555 121.77(17) n
C13 O1 H1O 1_555 1_555 114.6(4) n
C13 C14 H14 1_555 1_555 119.88(17) n
C13 C14 C15 1_555 1_555 120.26(12) n
H14 C14 C15 1_555 1_555 119.86(19) n
C10 C15 C14 1_555 1_555 121.96(16) n
C10 C15 H15 1_555 1_555 118.90(15) n
C14 C15 H15 1_555 1_555 118.88(15) n
C12 C16 H16A 1_555 1_555 109.00(16) n
C12 C16 H16B 1_555 1_555 109.00(16) n
C12 C16 N3 1_555 1_555 111.81(16) n
H16A C16 H16B 1_555 1_555 108.98(17) n
H16A C16 N3 1_555 1_555 109.00(17) n
H16B C16 N3 1_555 1_555 109.00(17) n
C16 N3 H3N 1_555 1_555 107.47(17) n
C16 N3 C17 1_555 1_555 109.84(16) n
C16 N3 C19 1_555 1_555 109.68(16) n
H3N N3 C17 1_555 1_555 107.49(17) n
H3N N3 C19 1_555 1_555 107.48(16) n
C17 N3 C19 1_555 1_555 114.59(16) n
N3 C17 H17A 1_555 1_555 108.92(17) n
N3 C17 H17B 1_555 1_555 108.95(17) n
N3 C17 C18 1_555 1_555 112.07(16) n
H17A C17 H17B 1_555 1_555 108.97(17) n
H17A C17 C18 1_555 1_555 108.93(17) n
H17B C17 C18 1_555 1_555 108.95(16) n
C17 C18 H18A 1_555 1_555 109.47(2) n
C17 C18 H18B 1_555 1_555 109.48(2) n
C17 C18 H18C 1_555 1_555 109.4(4) n
H18A C18 H18B 1_555 1_555 109.47(17) n
H18A C18 H18C 1_555 1_555 109.48(2) n
H18B C18 H18C 1_555 1_555 109.48(2) n
N3 C19 H19A 1_555 1_555 109.02(19) n
N3 C19 H19B 1_555 1_555 109.00(18) n
N3 C19 C20 1_555 1_555 111.77(18) n
H19A C19 H19B 1_555 1_555 109.0(4) n
H19A C19 C20 1_555 1_555 109.01(18) n
H19B C19 C20 1_555 1_555 109.01(18) n
C19 C20 H20A 1_555 1_555 109.46(3) n
C19 C20 H20B 1_555 1_555 109.49(3) n
C19 C20 H20C 1_555 1_555 109.46(17) n
H20A C20 H20B 1_555 1_555 109.47(18) n
H20A C20 H20C 1_555 1_555 109.47(2) n
H20B C20 H20C 1_555 1_555 109.49(2) n
H1WA O1W H1WB 1_555 1_555 99.3(9) n
H2WA O2W H2WB 1_555 1_555 97.3(8) n

loop_
_geom_bond_atom_site_label_1
_geom_bond_atom_site_label_2
_geom_bond_site_symmetry_2
_geom_bond_distance
_geom_bond_publ_flag
C1 C2 1_555 1.4108(17) n
C1 C6 1_555 1.4329(16) n
C1 C9 1_555 1.4129(17) n
C2 H2 1_555 0.9299(18) n
C2 C3 1_555 1.3645(17) n
H2 C2 1_555 0.9299(18) n
C3 H3 1_555 0.9300(18) n
C3 C4 1_555 1.4153(17) n
H3 C3 1_555 0.9300(18) n
C4 C5 1_555 1.3397(17) n
C5 C4 1_555 1.3397(17) n
C5 H5 1_555 0.9299(18) n
C5 C6 1_555 1.4055(17) n
H5 C5 1_555 0.9299(18) n
C6 C5 1_555 1.4055(17) n
N1 C6 1_555 1.3678(17) n
N1 H1N 1_555 0.9298(18) n
N1 C7 1_555 1.3182(17) n
H1N N1 1_555 0.9298(18) n
C7 N1 1_555 1.3182(17) n
C7 H7 1_555 0.9301(18) n
C7 C8 1_555 1.4080(17) n
H7 C7 1_555 0.9301(18) n
C8 C7 1_555 1.4080(17) n
C8 H8 1_555 0.9300(18) n
C8 C9 1_555 1.3811(17) n
H8 C8 1_555 0.9300(18) n
C9 N2 1_555 1.3664(18) n
N2 C9 1_555 1.3664(18) n
N2 H2N 1_555 0.9298(18) n
N2 C10 1_555 1.3981(18) n
H2N N2 1_555 0.9298(18) n
C10 N2 1_555 1.3981(18) n
C10 C11 1_555 1.4092(17) n
C10 C15 1_555 1.3792(17) n
C11 H11 1_555 0.9301(18) n
C11 C12 1_555 1.3800(17) n
H11 C11 1_555 0.9301(18) n
C12 C13 1_555 1.3798(17) n
C12 C16 1_555 1.5300(18) n
C13 C14 1_555 1.4110(17) n
O1 C13 1_555 1.3412(18) n
O1 H1O 1_555 0.9811(18) n
H1O O1 1_555 0.9811(18) n
C14 C13 1_555 1.4110(17) n
C14 H14 1_555 0.9299(18) n
C14 C15 1_555 1.3597(17) n
H14 C14 1_555 0.9299(18) n
C15 C10 1_555 1.3792(17) n
C15 C14 1_555 1.3597(17) n
C15 H15 1_555 0.9301(18) n
H15 C15 1_555 0.9301(18) n
C16 C12 1_555 1.5300(18) n
C16 H16A 1_555 0.9700(18) n
C16 H16B 1_555 0.9699(18) n
C16 N3 1_555 1.5398(18) n
H16A C16 1_555 0.9700(18) n
H16B C16 1_555 0.9699(18) n
N3 C16 1_555 1.5398(18) n
N3 H3N 1_555 0.9300(18) n
N3 C17 1_555 1.4897(18) n
N3 C19 1_555 1.4891(18) n
H3N N3 1_555 0.9300(18) n
C17 N3 1_555 1.4897(18) n
C17 H17A 1_555 0.9701(18) n
C17 H17B 1_555 0.9700(18) n
C17 C18 1_555 1.5297(18) n
H17A C17 1_555 0.9701(18) n
H17B C17 1_555 0.9700(18) n
C18 C17 1_555 1.5297(18) n
C18 H18A 1_555 0.9600(18) n
C18 H18B 1_555 0.9603(18) n
C18 H18C 1_555 0.9600(18) n
H18A C18 1_555 0.9600(18) n
H18B C18 1_555 0.9603(18) n
H18C C18 1_555 0.9600(18) n
C19 N3 1_555 1.4891(18) n
C19 H19A 1_555 0.9701(18) n
C19 H19B 1_555 0.9702(18) n
C19 C20 1_555 1.5302(18) n
H19A C19 1_555 0.9701(18) n
H19B C19 1_555 0.9702(18) n
C20 H20A 1_555 0.9604(18) n
C20 H20B 1_555 0.9601(18) n
C20 H20C 1_555 0.9603(18) n
O1W H1WA 1_555 0.969(10) n
O1W H1WB 1_555 1.017(10) n
O2W H2WA 1_555 0.983(9) n
O2W H2WB 1_555 1.059(11) n

loop_
_geom_hbond_atom_site_label_D
_geom_hbond_atom_site_label_H
_geom_hbond_atom_site_label_A
_geom_hbond_site_symmetry_A
_geom_hbond_distance_DH
_geom_hbond_distance_HA
_geom_hbond_distance_DA
_geom_hbond_angle_DHA
_geom_hbond_publ_flag
N1 H1N Cl2 3_766 0.930(8) 2.261(7) 3.160(6) 162.3(10) yes
N2 H2N O2W 3_667 0.930(15) 2.069(19) 2.902(12) 148.2(10) yes
N3 H3N Cl3 1_555 0.930(7) 2.148(5) 3.016(7) 155.1(8) yes
O1 H1O Cl2 4_565 0.98 2.06 3.037(7) 177 yes
O1W H1WA Cl3 1_555 0.97 2.16 3.127(11) 175 yes
O1W H1WB Cl3 3_666 1.02 2.28 3.297(11) 177 yes
O2W H2WA O1W 1_555 0.98 1.84 2.816(14) 171 yes
O2W H2WB Cl2 3_666 1.06 2.13 3.188(12) 177 yes
C2 H2 O2W 3_667 0.930(8) 2.365(12) 3.279(12) 167.2(9) no
C5 H5 Cl2 3_766 0.930(9) 2.768(12) 3.529(9) 139.8(8) no
C16 H16B O1 1_555 0.970(6) 2.407(7) 2.813(7) 104.6(5) no
